data_7115875
loop_
_publ_author_name
'Mei Yang'
'Tianyi Wang'
'Shixuan Cao'
'Zhengjie He'

_publ_section_title
;
 Phosphine-catalyzed [4+1] annulation of 1,3-(aza)dienes with maleimides:
 highly efficient construction of azaspiro[4.4]nonenes
;
_journal_name_full Chem.Commun.
_journal_page_first 13506
_journal_paper_doi 10.1039/C4cc05624H
_journal_volume 50
_journal_year 2014
_chemical_formula_sum 'C29 H26 N2 O6 S'
_chemical_formula_weight 530.58
_chemical_name_systematic
; 
 ? 
;
_space_group_IT_number 14
_symmetry_cell_setting monoclinic
_symmetry_space_group_name_Hall '-P 2yn'
_symmetry_space_group_name_H-M 'P 1 21/n 1'
_atom_sites_solution_hydrogens geom
_atom_sites_solution_primary direct
_atom_sites_solution_secondary difmap
_audit_creation_method SHELXL-97
_cell_angle_alpha 90.00
_cell_angle_beta 116.82(3)
_cell_angle_gamma 90.00
_cell_formula_units_Z 4
_cell_length_a 18.614(4)
_cell_length_b 8.3550(17)
_cell_length_c 18.861(4)
_cell_measurement_reflns_used 6780
_cell_measurement_temperature 113(2)
_cell_measurement_theta_max 27.9024
_cell_measurement_theta_min 2.4523
_cell_volume 2617.7(12)
_computing_cell_refinement crystalclear
_computing_data_collection crystalclear
_computing_data_reduction crystalclear
_computing_molecular_graphics 'Bruker SHELXTL'
_computing_publication_material 'Bruker SHELXTL'
_computing_structure_refinement 'SHELXL-97 (Sheldrick, 1997)'
_computing_structure_solution 'SHELXS-97 (Sheldrick, 1990)'
_diffrn_ambient_temperature 113(2)
_diffrn_measured_fraction_theta_full 0.989
_diffrn_measured_fraction_theta_max 0.989
_diffrn_measurement_device_type 'rigaku saturn'
_diffrn_measurement_method '\w scans'
_diffrn_radiation_monochromator confocal
_diffrn_radiation_source 'rotating anode'
_diffrn_radiation_type MoK\a
_diffrn_radiation_wavelength 0.71073
_diffrn_reflns_av_R_equivalents 0.0547
_diffrn_reflns_av_sigmaI/netI 0.0566
_diffrn_reflns_limit_h_max 24
_diffrn_reflns_limit_h_min -24
_diffrn_reflns_limit_k_max 10
_diffrn_reflns_limit_k_min -9
_diffrn_reflns_limit_l_max 24
_diffrn_reflns_limit_l_min -24
_diffrn_reflns_number 21094
_diffrn_reflns_theta_full 27.91
_diffrn_reflns_theta_max 27.91
_diffrn_reflns_theta_min 1.28
_diffrn_standards_decay_% 0
_diffrn_standards_interval_count 0
_diffrn_standards_interval_time 0
_diffrn_standards_number 0
_exptl_absorpt_coefficient_mu 0.171
_exptl_absorpt_correction_T_max 0.9798
_exptl_absorpt_correction_T_min 0.9667
_exptl_absorpt_correction_type multi-scan
_exptl_absorpt_process_details crystalclear
_exptl_crystal_density_diffrn 1.346
_exptl_crystal_density_method 'not measured'
_exptl_crystal_F_000 1112
_exptl_crystal_size_max 0.20
_exptl_crystal_size_mid 0.18
_exptl_crystal_size_min 0.12
_refine_diff_density_max 0.319
_refine_diff_density_min -0.481
_refine_diff_density_rms 0.067
_refine_ls_extinction_method none
_refine_ls_goodness_of_fit_ref 1.025
_refine_ls_hydrogen_treatment constr
_refine_ls_matrix_type full
_refine_ls_number_parameters 345
_refine_ls_number_reflns 6179
_refine_ls_number_restraints 0
_refine_ls_restrained_S_all 1.025
_refine_ls_R_factor_all 0.0587
_refine_ls_R_factor_gt 0.0468
_refine_ls_shift/su_max 0.003
_refine_ls_shift/su_mean 0.000
_refine_ls_structure_factor_coef Fsqd
_refine_ls_weighting_details 'calc w=1/[\s^2^(Fo^2^)+(0.0749P)^2^+0.0000P] where P=(Fo^2^+2Fc^2^)/3'
_refine_ls_weighting_scheme calc
_refine_ls_wR_factor_gt 0.1142
_refine_ls_wR_factor_ref 0.1255
_reflns_number_gt 4939
_reflns_number_total 6179
_reflns_threshold_expression >2sigma(I)
_cod_data_source_file c4cc05624h2.cif
_cod_data_source_block r140408a1
_cod_depositor_comments
;
The following automatic conversions were performed:

'_refine_ls_hydrogen_treatment' value 'CONSTR' changed to 'constr'
according to the built-in table from CIF Core dictionary named
'cif_core.dic' version 2.4.1 from 2010-06-29.

Automatic conversion script
Id: cif_fix_values 2827 2014-09-09 07:05:25Z andrius 
;
_cod_original_cell_volume 2617.6(9)
_cod_original_sg_symbol_H-M P2(1)/n
_cod_database_code 7115875

loop_
_symmetry_equiv_pos_as_xyz
'x, y, z'
'-x+1/2, y+1/2, -z+1/2'
'-x, -y, -z'
'x-1/2, -y-1/2, z-1/2'

loop_
_atom_site_label
_atom_site_type_symbol
_atom_site_fract_x
_atom_site_fract_y
_atom_site_fract_z
_atom_site_U_iso_or_equiv
_atom_site_adp_type
_atom_site_occupancy
_atom_site_symmetry_multiplicity
_atom_site_calc_flag
_atom_site_refinement_flags
S1 S 0.84375(2) 1.07807(4) 0.02212(2) 0.01780(11) Uani 1 1 d .
O1 O 0.78346(6) 1.20071(13) -0.01076(7) 0.0245(3) Uani 1 1 d .
O2 O 0.92649(6) 1.12394(13) 0.05561(7) 0.0220(2) Uani 1 1 d .
O3 O 0.64232(6) 0.99419(13) 0.00999(7) 0.0256(3) Uani 1 1 d .
O4 O 0.73217(7) 1.48731(14) 0.11850(7) 0.0292(3) Uani 1 1 d .
O5 O 0.93570(6) 0.63073(14) 0.25992(7) 0.0255(3) Uani 1 1 d .
O6 O 0.83963(6) 0.68068(14) 0.29810(7) 0.0244(3) Uani 1 1 d .
N1 N 0.82315(7) 0.98916(16) 0.08924(8) 0.0203(3) Uani 1 1 d .
N2 N 0.66998(7) 1.25622(15) 0.05162(7) 0.0184(3) Uani 1 1 d .
C1 C 0.86769(8) 0.86106(18) 0.13892(8) 0.0167(3) Uani 1 1 d .
C2 C 0.84107(8) 0.82943(18) 0.19261(9) 0.0179(3) Uani 1 1 d .
C3 C 0.77003(9) 0.93351(19) 0.17918(9) 0.0203(3) Uani 1 1 d .
H3A H 0.7762 0.9813 0.2297 0.024 Uiso 1 1 calc R
H3B H 0.7193 0.8715 0.1550 0.024 Uiso 1 1 calc R
C4 C 0.77119(8) 1.06413(19) 0.12156(9) 0.0189(3) Uani 1 1 d .
C5 C 0.68666(9) 1.09496(19) 0.05353(9) 0.0198(3) Uani 1 1 d .
C6 C 0.73288(8) 1.34450(19) 0.10977(9) 0.0203(3) Uani 1 1 d .
C7 C 0.80029(9) 1.23052(19) 0.15833(9) 0.0208(3) Uani 1 1 d .
H7A H 0.8108 1.2318 0.2147 0.025 Uiso 1 1 calc R
H7B H 0.8504 1.2605 0.1554 0.025 Uiso 1 1 calc R
C8 C 0.82640(9) 0.92875(18) -0.04958(9) 0.0184(3) Uani 1 1 d .
C9 C 0.75163(9) 0.8541(2) -0.08569(10) 0.0257(4) Uani 1 1 d .
H9 H 0.7113 0.8771 -0.0694 0.031 Uiso 1 1 calc R
C10 C 0.73759(10) 0.7454(2) -0.14591(11) 0.0311(4) Uani 1 1 d .
H10 H 0.6871 0.6924 -0.1706 0.037 Uiso 1 1 calc R
C11 C 0.79554(10) 0.7118(2) -0.17124(10) 0.0302(4) Uani 1 1 d .
C12 C 0.87005(10) 0.7869(2) -0.13323(10) 0.0261(4) Uani 1 1 d .
H12 H 0.9105 0.7637 -0.1493 0.031 Uiso 1 1 calc R
C13 C 0.88620(9) 0.89511(19) -0.07215(9) 0.0205(3) Uani 1 1 d .
H13 H 0.9374 0.9454 -0.0462 0.025 Uiso 1 1 calc R
C14 C 0.77905(12) 0.5996(3) -0.23965(13) 0.0483(6) Uani 1 1 d .
H14A H 0.7345 0.5281 -0.2471 0.073 Uiso 1 1 calc R
H14B H 0.8273 0.5361 -0.2281 0.073 Uiso 1 1 calc R
H14C H 0.7646 0.6620 -0.2882 0.073 Uiso 1 1 calc R
C15 C 0.92816(8) 0.77242(17) 0.12356(8) 0.0166(3) Uani 1 1 d .
C16 C 0.90705(9) 0.62283(18) 0.08737(9) 0.0210(3) Uani 1 1 d .
H16 H 0.8542 0.5824 0.0712 0.025 Uiso 1 1 calc R
C17 C 0.96279(11) 0.5330(2) 0.07497(10) 0.0276(4) Uani 1 1 d .
H17 H 0.9485 0.4307 0.0506 0.033 Uiso 1 1 calc R
C18 C 1.03971(10) 0.5930(2) 0.09820(10) 0.0285(4) Uani 1 1 d .
H18 H 1.0778 0.5320 0.0891 0.034 Uiso 1 1 calc R
C19 C 1.06106(10) 0.7410(2) 0.13452(10) 0.0262(4) Uani 1 1 d .
H19 H 1.1139 0.7811 0.1505 0.031 Uiso 1 1 calc R
C20 C 1.00564(9) 0.83127(19) 0.14771(9) 0.0205(3) Uani 1 1 d .
H20 H 1.0205 0.9326 0.1731 0.025 Uiso 1 1 calc R
C21 C 0.87032(9) 0.70656(18) 0.25474(9) 0.0192(3) Uani 1 1 d .
C22 C 0.96926(10) 0.5046(2) 0.31874(10) 0.0277(4) Uani 1 1 d .
H22A H 0.9266 0.4287 0.3145 0.033 Uiso 1 1 calc R
H22B H 0.9945 0.5503 0.3730 0.033 Uiso 1 1 calc R
C23 C 1.03109(11) 0.4212(2) 0.30152(11) 0.0334(4) Uani 1 1 d .
H23A H 1.0052 0.3770 0.2476 0.050 Uiso 1 1 calc R
H23B H 1.0557 0.3344 0.3399 0.050 Uiso 1 1 calc R
H23C H 1.0727 0.4979 0.3058 0.050 Uiso 1 1 calc R
C24 C 0.59767(8) 1.32614(18) -0.00832(9) 0.0197(3) Uani 1 1 d .
C25 C 0.60272(10) 1.4423(2) -0.05785(10) 0.0269(4) Uani 1 1 d .
H25 H 0.6537 1.4773 -0.0520 0.032 Uiso 1 1 calc R
C26 C 0.53196(11) 1.5074(2) -0.11668(11) 0.0342(4) Uani 1 1 d .
H26 H 0.5343 1.5871 -0.1515 0.041 Uiso 1 1 calc R
C27 C 0.45807(11) 1.4554(2) -0.12420(11) 0.0339(4) Uani 1 1 d .
H27 H 0.4099 1.5003 -0.1642 0.041 Uiso 1 1 calc R
C28 C 0.45378(9) 1.3394(2) -0.07442(10) 0.0288(4) Uani 1 1 d .
H28 H 0.4029 1.3049 -0.0801 0.035 Uiso 1 1 calc R
C29 C 0.52391(9) 1.27289(19) -0.01591(10) 0.0229(3) Uani 1 1 d .
H29 H 0.5214 1.1922 0.0184 0.028 Uiso 1 1 calc R

loop_
_atom_site_aniso_label
_atom_site_aniso_U_11
_atom_site_aniso_U_22
_atom_site_aniso_U_33
_atom_site_aniso_U_23
_atom_site_aniso_U_13
_atom_site_aniso_U_12
S1 0.02025(19) 0.0165(2) 0.01871(19) 0.00291(12) 0.01064(15) 0.00314(13)
O1 0.0290(6) 0.0220(6) 0.0266(6) 0.0074(4) 0.0161(5) 0.0110(5)
O2 0.0226(5) 0.0195(6) 0.0261(6) 0.0000(4) 0.0129(5) -0.0011(4)
O3 0.0216(5) 0.0222(6) 0.0266(6) -0.0039(4) 0.0053(5) 0.0018(4)
O4 0.0257(6) 0.0213(6) 0.0356(7) -0.0044(5) 0.0093(5) 0.0004(5)
O5 0.0263(6) 0.0288(6) 0.0256(6) 0.0139(5) 0.0153(5) 0.0106(5)
O6 0.0280(6) 0.0257(6) 0.0253(6) 0.0033(4) 0.0171(5) -0.0011(5)
N1 0.0202(6) 0.0231(7) 0.0214(7) 0.0067(5) 0.0126(5) 0.0087(5)
N2 0.0154(6) 0.0194(7) 0.0186(6) -0.0009(5) 0.0061(5) 0.0033(5)
C1 0.0154(6) 0.0170(7) 0.0170(7) 0.0009(5) 0.0068(5) 0.0005(5)
C2 0.0151(6) 0.0201(8) 0.0188(7) 0.0007(5) 0.0079(5) 0.0006(6)
C3 0.0165(7) 0.0261(8) 0.0200(7) 0.0022(6) 0.0098(6) 0.0016(6)
C4 0.0156(7) 0.0237(8) 0.0185(7) 0.0015(6) 0.0088(6) 0.0031(6)
C5 0.0188(7) 0.0225(8) 0.0184(7) 0.0001(5) 0.0086(6) 0.0035(6)
C6 0.0177(7) 0.0234(8) 0.0202(7) -0.0023(6) 0.0089(6) -0.0007(6)
C7 0.0164(6) 0.0251(8) 0.0192(7) -0.0013(6) 0.0066(6) 0.0013(6)
C8 0.0215(7) 0.0169(7) 0.0165(7) 0.0036(5) 0.0084(6) 0.0027(6)
C9 0.0211(7) 0.0274(9) 0.0266(8) 0.0015(6) 0.0091(6) 0.0013(6)
C10 0.0243(8) 0.0285(9) 0.0303(9) -0.0029(7) 0.0035(7) -0.0008(7)
C11 0.0308(8) 0.0245(9) 0.0247(9) -0.0028(6) 0.0032(7) 0.0095(7)
C12 0.0288(8) 0.0241(8) 0.0241(8) 0.0007(6) 0.0107(7) 0.0095(7)
C13 0.0216(7) 0.0203(8) 0.0207(8) 0.0030(5) 0.0104(6) 0.0039(6)
C14 0.0400(11) 0.0446(13) 0.0416(12) -0.0214(9) 0.0019(9) 0.0130(9)
C15 0.0186(7) 0.0165(7) 0.0165(7) 0.0040(5) 0.0096(6) 0.0034(5)
C16 0.0246(7) 0.0179(7) 0.0212(7) 0.0022(6) 0.0110(6) -0.0004(6)
C17 0.0419(9) 0.0170(8) 0.0269(9) 0.0013(6) 0.0182(7) 0.0043(7)
C18 0.0333(9) 0.0280(9) 0.0310(9) 0.0079(7) 0.0206(7) 0.0145(7)
C19 0.0204(7) 0.0280(9) 0.0334(9) 0.0072(7) 0.0150(7) 0.0067(6)
C20 0.0194(7) 0.0187(8) 0.0235(8) 0.0024(6) 0.0099(6) 0.0016(6)
C21 0.0190(7) 0.0192(8) 0.0197(7) 0.0000(5) 0.0091(6) -0.0022(6)
C22 0.0342(9) 0.0258(9) 0.0242(8) 0.0116(6) 0.0142(7) 0.0083(7)
C23 0.0356(9) 0.0327(10) 0.0320(10) 0.0116(7) 0.0152(8) 0.0138(8)
C24 0.0191(7) 0.0194(8) 0.0175(7) -0.0025(5) 0.0054(6) 0.0058(6)
C25 0.0285(8) 0.0250(9) 0.0254(8) 0.0009(6) 0.0105(7) 0.0038(7)
C26 0.0417(10) 0.0262(9) 0.0266(9) 0.0047(7) 0.0083(8) 0.0092(8)
C27 0.0297(9) 0.0287(9) 0.0286(9) -0.0037(7) 0.0000(7) 0.0114(7)
C28 0.0201(7) 0.0291(9) 0.0303(9) -0.0097(7) 0.0052(7) 0.0038(7)
C29 0.0211(7) 0.0226(8) 0.0235(8) -0.0050(6) 0.0087(6) 0.0020(6)

loop_
_atom_type_symbol
_atom_type_description
_atom_type_scat_dispersion_real
_atom_type_scat_dispersion_imag
_atom_type_scat_source
C C 0.0033 0.0016 'International Tables Vol C Tables 4.2.6.8 and 6.1.1.4'
H H 0.0000 0.0000 'International Tables Vol C Tables 4.2.6.8 and 6.1.1.4'
N N 0.0061 0.0033 'International Tables Vol C Tables 4.2.6.8 and 6.1.1.4'
O O 0.0106 0.0060 'International Tables Vol C Tables 4.2.6.8 and 6.1.1.4'
S S 0.1246 0.1234 'International Tables Vol C Tables 4.2.6.8 and 6.1.1.4'

loop_
_geom_angle_atom_site_label_1
_geom_angle_atom_site_label_2
_geom_angle_atom_site_label_3
_geom_angle
O2 S1 O1 118.40(7)
O2 S1 N1 110.98(7)
O1 S1 N1 104.17(7)
O2 S1 C8 108.51(7)
O1 S1 C8 109.70(7)
N1 S1 C8 104.13(7)
C21 O5 C22 117.65(13)
C1 N1 C4 109.88(12)
C1 N1 S1 125.18(11)
C4 N1 S1 122.69(10)
C5 N2 C6 113.30(12)
C5 N2 C24 122.58(12)
C6 N2 C24 123.96(13)
C2 C1 N1 110.07(13)
C2 C1 C15 128.49(13)
N1 C1 C15 121.17(13)
C1 C2 C21 127.73(14)
C1 C2 C3 110.82(13)
C21 C2 C3 121.36(14)
C2 C3 C4 103.66(12)
C2 C3 H3A 111.0
C4 C3 H3A 111.0
C2 C3 H3B 111.0
C4 C3 H3B 111.0
H3A C3 H3B 109.0
N1 C4 C5 109.68(12)
N1 C4 C7 113.68(12)
C5 C4 C7 104.13(12)
N1 C4 C3 101.99(12)
C5 C4 C3 111.76(12)
C7 C4 C3 115.75(13)
O3 C5 N2 125.99(14)
O3 C5 C4 125.42(14)
N2 C5 C4 108.59(12)
O4 C6 N2 124.89(14)
O4 C6 C7 126.75(14)
N2 C6 C7 108.36(13)
C6 C7 C4 105.61(12)
C6 C7 H7A 110.6
C4 C7 H7A 110.6
C6 C7 H7B 110.6
C4 C7 H7B 110.6
H7A C7 H7B 108.7
C13 C8 C9 121.51(15)
C13 C8 S1 119.00(12)
C9 C8 S1 119.37(12)
C10 C9 C8 118.23(16)
C10 C9 H9 120.9
C8 C9 H9 120.9
C9 C10 C11 121.72(16)
C9 C10 H10 119.1
C11 C10 H10 119.1
C12 C11 C10 118.64(16)
C12 C11 C14 119.43(18)
C10 C11 C14 121.91(17)
C13 C12 C11 120.95(16)
C13 C12 H12 119.5
C11 C12 H12 119.5
C12 C13 C8 118.92(15)
C12 C13 H13 120.5
C8 C13 H13 120.5
C11 C14 H14A 109.5
C11 C14 H14B 109.5
H14A C14 H14B 109.5
C11 C14 H14C 109.5
H14A C14 H14C 109.5
H14B C14 H14C 109.5
C20 C15 C16 119.94(14)
C20 C15 C1 121.74(13)
C16 C15 C1 118.25(13)
C17 C16 C15 120.15(15)
C17 C16 H16 119.9
C15 C16 H16 119.9
C16 C17 C18 119.78(16)
C16 C17 H17 120.1
C18 C17 H17 120.1
C19 C18 C17 120.27(16)
C19 C18 H18 119.9
C17 C18 H18 119.9
C18 C19 C20 120.29(15)
C18 C19 H19 119.9
C20 C19 H19 119.9
C19 C20 C15 119.58(15)
C19 C20 H20 120.2
C15 C20 H20 120.2
O6 C21 O5 123.93(14)
O6 C21 C2 123.18(14)
O5 C21 C2 112.85(13)
O5 C22 C23 106.21(14)
O5 C22 H22A 110.5
C23 C22 H22A 110.5
O5 C22 H22B 110.5
C23 C22 H22B 110.5
H22A C22 H22B 108.7
C22 C23 H23A 109.5
C22 C23 H23B 109.5
H23A C23 H23B 109.5
C22 C23 H23C 109.5
H23A C23 H23C 109.5
H23B C23 H23C 109.5
C25 C24 C29 121.48(14)
C25 C24 N2 119.59(14)
C29 C24 N2 118.92(14)
C24 C25 C26 119.02(17)
C24 C25 H25 120.5
C26 C25 H25 120.5
C27 C26 C25 119.75(18)
C27 C26 H26 120.1
C25 C26 H26 120.1
C28 C27 C26 120.72(16)
C28 C27 H27 119.6
C26 C27 H27 119.6
C27 C28 C29 120.03(16)
C27 C28 H28 120.0
C29 C28 H28 120.0
C24 C29 C28 119.00(16)
C24 C29 H29 120.5
C28 C29 H29 120.5

loop_
_geom_bond_atom_site_label_1
_geom_bond_atom_site_label_2
_geom_bond_distance
S1 O2 1.4283(12)
S1 O1 1.4373(11)
S1 N1 1.6550(14)
S1 C8 1.7593(16)
O3 C5 1.2054(19)
O4 C6 1.205(2)
O5 C21 1.3359(18)
O5 C22 1.4512(18)
O6 C21 1.2099(19)
N1 C1 1.4177(19)
N1 C4 1.4939(19)
N2 C5 1.379(2)
N2 C6 1.3995(19)
N2 C24 1.4345(18)
C1 C2 1.339(2)
C1 C15 1.481(2)
C2 C21 1.465(2)
C2 C3 1.505(2)
C3 C4 1.547(2)
C3 H3A 0.9900
C3 H3B 0.9900
C4 C5 1.538(2)
C4 C7 1.539(2)
C6 C7 1.511(2)
C7 H7A 0.9900
C7 H7B 0.9900
C8 C13 1.388(2)
C8 C9 1.391(2)
C9 C10 1.384(2)
C9 H9 0.9500
C10 C11 1.392(3)
C10 H10 0.9500
C11 C12 1.390(2)
C11 C14 1.510(2)
C12 C13 1.387(2)
C12 H12 0.9500
C13 H13 0.9500
C14 H14A 0.9800
C14 H14B 0.9800
C14 H14C 0.9800
C15 C20 1.392(2)
C15 C16 1.393(2)
C16 C17 1.383(2)
C16 H16 0.9500
C17 C18 1.388(3)
C17 H17 0.9500
C18 C19 1.382(3)
C18 H18 0.9500
C19 C20 1.388(2)
C19 H19 0.9500
C20 H20 0.9500
C22 C23 1.501(2)
C22 H22A 0.9900
C22 H22B 0.9900
C23 H23A 0.9800
C23 H23B 0.9800
C23 H23C 0.9800
C24 C25 1.379(2)
C24 C29 1.388(2)
C25 C26 1.394(2)
C25 H25 0.9500
C26 C27 1.387(3)
C26 H26 0.9500
C27 C28 1.376(3)
C27 H27 0.9500
C28 C29 1.389(2)
C28 H28 0.9500
C29 H29 0.9500

loop_
_geom_torsion_atom_site_label_1
_geom_torsion_atom_site_label_2
_geom_torsion_atom_site_label_3
_geom_torsion_atom_site_label_4
_geom_torsion
O2 S1 N1 C1 -50.23(15)
O1 S1 N1 C1 -178.70(12)
C8 S1 N1 C1 66.33(14)
O2 S1 N1 C4 110.97(12)
O1 S1 N1 C4 -17.50(13)
C8 S1 N1 C4 -132.47(12)
C4 N1 C1 C2 9.53(17)
S1 N1 C1 C2 172.77(11)
C4 N1 C1 C15 -175.95(12)
S1 N1 C1 C15 -12.7(2)
N1 C1 C2 C21 179.87(14)
C15 C1 C2 C21 5.9(3)
N1 C1 C2 C3 3.30(18)
C15 C1 C2 C3 -170.71(14)
C1 C2 C3 C4 -14.00(16)
C21 C2 C3 C4 169.17(13)
C1 N1 C4 C5 -135.93(13)
S1 N1 C4 C5 60.34(16)
C1 N1 C4 C7 107.97(14)
S1 N1 C4 C7 -55.76(16)
C1 N1 C4 C3 -17.34(15)
S1 N1 C4 C3 178.92(10)
C2 C3 C4 N1 18.05(14)
C2 C3 C4 C5 135.14(13)
C2 C3 C4 C7 -105.89(14)
C6 N2 C5 O3 179.73(16)
C24 N2 C5 O3 -4.8(3)
C6 N2 C5 C4 0.54(18)
C24 N2 C5 C4 175.98(13)
N1 C4 C5 O3 59.0(2)
C7 C4 C5 O3 -179.05(16)
C3 C4 C5 O3 -53.4(2)
N1 C4 C5 N2 -121.85(14)
C7 C4 C5 N2 0.14(17)
C3 C4 C5 N2 125.80(14)
C5 N2 C6 O4 178.87(16)
C24 N2 C6 O4 3.5(3)
C5 N2 C6 C7 -1.02(18)
C24 N2 C6 C7 -176.38(14)
O4 C6 C7 C4 -178.85(16)
N2 C6 C7 C4 1.04(17)
N1 C4 C7 C6 118.61(13)
C5 C4 C7 C6 -0.70(16)
C3 C4 C7 C6 -123.79(14)
O2 S1 C8 C13 -9.55(14)
O1 S1 C8 C13 121.20(12)
N1 S1 C8 C13 -127.81(12)
O2 S1 C8 C9 174.27(12)
O1 S1 C8 C9 -54.98(14)
N1 S1 C8 C9 56.01(13)
C13 C8 C9 C10 -0.7(2)
S1 C8 C9 C10 175.42(13)
C8 C9 C10 C11 -0.9(3)
C9 C10 C11 C12 1.7(3)
C9 C10 C11 C14 -176.86(18)
C10 C11 C12 C13 -1.0(3)
C14 C11 C12 C13 177.58(17)
C11 C12 C13 C8 -0.4(2)
C9 C8 C13 C12 1.3(2)
S1 C8 C13 C12 -174.79(12)
C2 C1 C15 C20 -105.44(19)
N1 C1 C15 C20 81.13(19)
C2 C1 C15 C16 71.4(2)
N1 C1 C15 C16 -102.02(17)
C20 C15 C16 C17 -0.4(2)
C1 C15 C16 C17 -177.27(14)
C15 C16 C17 C18 -0.5(2)
C16 C17 C18 C19 0.8(3)
C17 C18 C19 C20 -0.3(3)
C18 C19 C20 C15 -0.5(2)
C16 C15 C20 C19 0.9(2)
C1 C15 C20 C19 177.64(14)
C22 O5 C21 O6 3.1(2)
C22 O5 C21 C2 -179.06(13)
C1 C2 C21 O6 -175.84(15)
C3 C2 C21 O6 0.4(2)
C1 C2 C21 O5 6.3(2)
C3 C2 C21 O5 -177.45(13)
C21 O5 C22 C23 169.71(14)
C5 N2 C24 C25 -119.03(17)
C6 N2 C24 C25 55.9(2)
C5 N2 C24 C29 59.9(2)
C6 N2 C24 C29 -125.20(16)
C29 C24 C25 C26 0.1(2)
N2 C24 C25 C26 178.97(15)
C24 C25 C26 C27 0.3(3)
C25 C26 C27 C28 -0.3(3)
C26 C27 C28 C29 -0.1(3)
C25 C24 C29 C28 -0.5(2)
N2 C24 C29 C28 -179.41(14)
C27 C28 C29 C24 0.5(2)
